data_2209604
loop_
_publ_author_name
'Zareef, Muhammad'
'Iqbal, Rashid'
'Zaidi, Javid H.'
'Arfan, Muhammad'
'Parvez, Masood'

_publ_section_title <i>N</i>-Benzoyl-<i>N</i>'-methyl-<i>N</i>'-(<i>p</i>-tolylsulfonyl)hydrazine
_journal_coeditor_code LH2100
_journal_issue 7
_journal_name_full 'Acta Crystallographica Section E'
_journal_page_first o3049
_journal_page_last o3051
_journal_paper_doi 10.1107/S1600536806023877
_journal_volume 62
_journal_year 2006
_chemical_formula_iupac 'C15 H16 N2 O3 S'
_chemical_formula_moiety 'C15 H16 N2 O3 S'
_chemical_formula_sum 'C15 H16 N2 O3 S'
_chemical_formula_weight 304.36
_chemical_melting_point .463E-305
_chemical_name_common
;
N-Benzoyl-N'-methyl-N'-(p-tolylsulfonyl)hydrazine
;
_chemical_name_systematic
;
N-Methyl-N-[(4-methylphenyl)sulfonyl]-N'-benzoylhydrazine
;
_space_group_IT_number 33
_symmetry_cell_setting orthorhombic
_symmetry_space_group_name_Hall 'P 2c -2n'
_symmetry_space_group_name_H-M 'P n a 21'
_atom_sites_solution_hydrogens geom
_atom_sites_solution_primary direct
_atom_sites_solution_secondary difmap
_cell_angle_alpha 90.00
_cell_angle_beta 90.00
_cell_angle_gamma 90.00
_cell_formula_units_Z 4
_cell_length_a 9.839(6)
_cell_length_b 10.937(4)
_cell_length_c 13.836(8)
_cell_measurement_reflns_used 3176
_cell_measurement_temperature 173(2)
_cell_measurement_theta_max 27.5
_cell_measurement_theta_min 3.1
_cell_volume 1488.9(14)
_computing_cell_refinement 'DENZO (Otwinowski & Minor, 1997)'
_computing_data_collection 'COLLECT (Nonius, 1998)'
_computing_data_reduction 'SCALEPACK (Otwinowski & Minor, 1997)'
_computing_molecular_graphics 'ORTEPII (Johnson, 1976)'
_computing_publication_material 'SHELXL97 (Sheldrick, 1997)'
_computing_structure_refinement 'SHELXL97 (Sheldrick, 1997)'
_computing_structure_solution 'SAPI91 (Fan, 1991)'
_diffrn_ambient_temperature 173(2)
_diffrn_measured_fraction_theta_full 0.993
_diffrn_measured_fraction_theta_max 0.993
_diffrn_measurement_device_type 'Bruker Nonius KappaCCD area-detector'
_diffrn_measurement_method '\w and \f'
_diffrn_radiation_monochromator graphite
_diffrn_radiation_source 'fine-focus sealed tube'
_diffrn_radiation_type MoK\a
_diffrn_radiation_wavelength 0.71073
_diffrn_reflns_av_R_equivalents 0.00
_diffrn_reflns_av_sigmaI/netI 0.047
_diffrn_reflns_limit_h_max 12
_diffrn_reflns_limit_h_min -12
_diffrn_reflns_limit_k_max 14
_diffrn_reflns_limit_k_min -14
_diffrn_reflns_limit_l_max 17
_diffrn_reflns_limit_l_min -17
_diffrn_reflns_number 3176
_diffrn_reflns_theta_full 27.5
_diffrn_reflns_theta_max 27.5
_diffrn_reflns_theta_min 3.1
_exptl_absorpt_coefficient_mu 0.229
_exptl_absorpt_correction_T_max 0.973
_exptl_absorpt_correction_T_min 0.960
_exptl_absorpt_correction_type multi-scan
_exptl_absorpt_process_details '(SORTAV; Blessing, 1997)'
_exptl_crystal_colour colourless
_exptl_crystal_density_diffrn 1.358
_exptl_crystal_density_method 'not measured'
_exptl_crystal_description block
_exptl_crystal_F_000 640
_exptl_crystal_size_max 0.18
_exptl_crystal_size_mid 0.16
_exptl_crystal_size_min 0.12
_refine_diff_density_max 0.19
_refine_diff_density_min -0.30
_refine_ls_abs_structure_details 'Flack (1983), with 1404 Friedel pairs'
_refine_ls_abs_structure_Flack 0.53(9)
_refine_ls_extinction_method none
_refine_ls_goodness_of_fit_ref 1.04
_refine_ls_hydrogen_treatment constr
_refine_ls_matrix_type full
_refine_ls_number_parameters 192
_refine_ls_number_reflns 3176
_refine_ls_number_restraints 1
_refine_ls_restrained_S_all 1.04
_refine_ls_R_factor_all 0.063
_refine_ls_R_factor_gt 0.044
_refine_ls_shift/su_max 0.000
_refine_ls_shift/su_mean 0.000
_refine_ls_structure_factor_coef Fsqd
_refine_ls_weighting_details 'calc w = 1/[\s^2^(Fo^2^)+(0.038P)^2^+0.72P] where P=(Fo^2^+2Fc^2^)/3'
_refine_ls_weighting_scheme calc
_refine_ls_wR_factor_gt 0.090
_refine_ls_wR_factor_ref 0.100
_reflns_number_gt 2603
_reflns_number_total 3176
_reflns_threshold_expression I>2\s(I)
_cod_data_source_file lh2100.cif
_cod_data_source_block I
_cod_depositor_comments
;
The following automatic conversions were performed:
'_symmetry_cell_setting' value 'Orthorhombic' changed to 'orthorhombic'
according to '/home/saulius/struct/CIF-dictionaries/cif_core.dic'
dictionary named 'cif_core.dic' version 2.4.1 from 2010-06-29.

Automatic conversion script
Id: cif_fix_enum 1527 2010-12-29 10:47:43Z saulius 

The following automatic conversions were performed:

'_symmetry_cell_setting' value 'Orthorhombic' changed to
'orthorhombic' according to
/home/saulius/struct/CIF-dictionaries/cif_core.dic dictionary named
'cif_core.dic' version 2.4.1 from 2010-06-29.

Automatic conversion script
Id: cif_fix_values 1715 2011-07-08 13:25:40Z adriana 
;
_cod_original_sg_symbol_H-M 'P n a 21 '
_cod_database_code 2209604
_cod_database_fobs_code 2209604

loop_
_symmetry_equiv_pos_as_xyz
'x, y, z'
'-x, -y, z+1/2'
'-x+1/2, y+1/2, z+1/2'
'x+1/2, -y+1/2, z'

loop_
_atom_site_type_symbol
_atom_site_label
_atom_site_fract_x
_atom_site_fract_y
_atom_site_fract_z
_atom_site_U_iso_or_equiv
_atom_site_adp_type
_atom_site_calc_flag
_atom_site_refinement_flags
_atom_site_occupancy
S S1 0.12238(6) 0.43829(5) 0.31179(6) 0.03049(16) Uani d . 1
O O1 0.29964(17) 0.20139(18) 0.15228(16) 0.0359(5) Uani d . 1
O O2 0.1546(2) 0.33792(18) 0.37406(16) 0.0412(5) Uani d . 1
O O3 0.20520(17) 0.54613(16) 0.3109(2) 0.0421(5) Uani d . 1
N N1 0.1324(2) 0.38502(18) 0.20008(17) 0.0299(5) Uani d . 1
N N2 0.0858(2) 0.26515(19) 0.18660(18) 0.0311(5) Uani d . 1
H H2 -0.0005 0.2465 0.1945 0.037 Uiso calc R 1
C C1 0.1787(3) 0.1781(2) 0.1608(2) 0.0274(5) Uani d . 1
C C2 0.1226(3) 0.0535(2) 0.14283(19) 0.0264(5) Uani d . 1
C C3 0.1977(3) -0.0251(3) 0.0851(2) 0.0352(7) Uani d . 1
H H3 0.2818 0.0016 0.0588 0.042 Uiso calc R 1
C C4 0.1512(3) -0.1422(3) 0.0653(2) 0.0405(7) Uani d . 1
H H4 0.2041 -0.1957 0.0264 0.049 Uiso calc R 1
C C5 0.0281(3) -0.1813(3) 0.1021(2) 0.0390(7) Uani d . 1
H H5 -0.0044 -0.2611 0.0878 0.047 Uiso calc R 1
C C6 -0.0476(3) -0.1035(3) 0.1599(2) 0.0381(7) Uani d . 1
H H6 -0.1320 -0.1303 0.1857 0.046 Uiso calc R 1
C C7 -0.0010(3) 0.0132(2) 0.1804(2) 0.0327(6) Uani d . 1
H H7 -0.0534 0.0660 0.2202 0.039 Uiso calc R 1
C C8 0.1013(3) 0.4669(3) 0.1196(2) 0.0431(8) Uani d . 1
H H8A 0.1354 0.4313 0.0593 0.052 Uiso calc R 1
H H8B 0.1449 0.5462 0.1305 0.052 Uiso calc R 1
H H8C 0.0026 0.4780 0.1150 0.052 Uiso calc R 1
C C9 -0.0452(3) 0.4844(2) 0.33594(19) 0.0286(6) Uani d . 1
C C10 -0.0814(3) 0.6060(2) 0.3224(2) 0.0360(6) Uani d . 1
H H10 -0.0187 0.6623 0.2951 0.043 Uiso calc R 1
C C11 -0.2106(3) 0.6441(2) 0.3495(2) 0.0389(7) Uani d . 1
H H11 -0.2350 0.7276 0.3418 0.047 Uiso calc R 1
C C12 -0.3044(3) 0.5633(3) 0.3875(2) 0.0325(6) Uani d . 1
C C13 -0.2675(3) 0.4407(2) 0.3965(2) 0.0324(6) Uani d . 1
H H13 -0.3319 0.3836 0.4207 0.039 Uiso calc R 1
C C14 -0.1391(3) 0.4003(2) 0.3711(2) 0.0318(6) Uani d . 1
H H14 -0.1154 0.3164 0.3776 0.038 Uiso calc R 1
C C15 -0.4417(3) 0.6067(3) 0.4210(2) 0.0468(8) Uani d . 1
H H15A -0.4354 0.6924 0.4412 0.056 Uiso calc R 1
H H15B -0.4718 0.5566 0.4757 0.056 Uiso calc R 1
H H15C -0.5071 0.5993 0.3679 0.056 Uiso calc R 1

loop_
_atom_site_aniso_label
_atom_site_aniso_U_11
_atom_site_aniso_U_22
_atom_site_aniso_U_33
_atom_site_aniso_U_12
_atom_site_aniso_U_13
_atom_site_aniso_U_23
S1 0.0276(3) 0.0267(3) 0.0371(4) 0.0003(2) -0.0027(3) -0.0026(3)
O1 0.0211(9) 0.0413(11) 0.0453(12) 0.0009(8) -0.0002(8) -0.0052(9)
O2 0.0439(12) 0.0373(11) 0.0425(12) 0.0100(9) -0.0107(10) 0.0033(9)
O3 0.0325(10) 0.0343(9) 0.0596(13) -0.0100(7) 0.0021(12) -0.0094(11)
N1 0.0276(12) 0.0266(11) 0.0356(13) -0.0016(9) 0.0012(10) -0.0033(10)
N2 0.0212(10) 0.0293(11) 0.0428(14) -0.0012(8) 0.0008(10) -0.0052(10)
C1 0.0219(13) 0.0335(14) 0.0268(13) 0.0019(10) -0.0016(11) -0.0023(11)
C2 0.0223(12) 0.0322(13) 0.0247(13) 0.0017(10) -0.0036(10) -0.0029(11)
C3 0.0242(14) 0.0442(16) 0.0373(17) 0.0020(11) 0.0031(12) -0.0066(13)
C4 0.0409(17) 0.0371(16) 0.0434(17) 0.0049(13) 0.0031(14) -0.0114(13)
C5 0.0401(17) 0.0315(15) 0.0455(18) 0.0013(12) -0.0005(14) -0.0019(13)
C6 0.0316(15) 0.0377(16) 0.0448(18) -0.0029(12) 0.0029(13) 0.0017(13)
C7 0.0286(13) 0.0313(13) 0.0380(16) 0.0040(11) 0.0046(12) -0.0037(12)
C8 0.0425(18) 0.0456(17) 0.0411(18) -0.0063(13) 0.0024(14) 0.0092(14)
C9 0.0297(13) 0.0258(11) 0.0305(16) 0.0006(10) 0.0025(11) -0.0008(10)
C10 0.0390(14) 0.0252(11) 0.0436(18) -0.0002(10) 0.0083(15) 0.0052(14)
C11 0.0433(17) 0.0267(13) 0.0468(19) 0.0082(12) 0.0083(13) 0.0067(12)
C12 0.0337(15) 0.0389(14) 0.0250(14) 0.0045(11) 0.0022(12) 0.0012(12)
C13 0.0339(14) 0.0306(13) 0.0327(15) -0.0035(11) 0.0058(12) 0.0027(11)
C14 0.0375(15) 0.0239(12) 0.0341(15) -0.0025(11) 0.0026(12) 0.0002(12)
C15 0.0410(18) 0.0562(19) 0.0433(19) 0.0124(15) 0.0119(15) 0.0070(15)

loop_
_atom_type_symbol
_atom_type_description
_atom_type_scat_dispersion_real
_atom_type_scat_dispersion_imag
_atom_type_scat_source
C C 0.0033 0.0016 'International Tables Vol C Tables 4.2.6.8 and 6.1.1.4'
H H 0.0000 0.0000 'International Tables Vol C Tables 4.2.6.8 and 6.1.1.4'
N N 0.0061 0.0033 'International Tables Vol C Tables 4.2.6.8 and 6.1.1.4'
O O 0.0106 0.0060 'International Tables Vol C Tables 4.2.6.8 and 6.1.1.4'
S S 0.1246 0.1234 'International Tables Vol C Tables 4.2.6.8 and 6.1.1.4'

loop_
_geom_angle_atom_site_label_1
_geom_angle_atom_site_label_2
_geom_angle_atom_site_label_3
_geom_angle
O2 S1 O3 120.68(14)
O2 S1 N1 106.21(13)
O3 S1 N1 104.37(14)
O2 S1 C9 108.27(13)
O3 S1 C9 107.39(11)
N1 S1 C9 109.54(12)
N2 N1 C8 113.8(2)
N2 N1 S1 115.75(18)
C8 N1 S1 118.92(19)
C1 N2 N1 117.9(2)
C1 N2 H2 121.1
N1 N2 H2 121.1
O1 C1 N2 122.1(2)
O1 C1 C2 122.3(2)
N2 C1 C2 115.6(2)
C3 C2 C7 118.9(2)
C3 C2 C1 117.8(2)
C7 C2 C1 123.3(2)
C2 C3 C4 120.7(3)
C2 C3 H3 119.7
C4 C3 H3 119.7
C5 C4 C3 120.2(3)
C5 C4 H4 119.9
C3 C4 H4 119.9
C4 C5 C6 119.6(3)
C4 C5 H5 120.2
C6 C5 H5 120.2
C7 C6 C5 120.4(3)
C7 C6 H6 119.8
C5 C6 H6 119.8
C6 C7 C2 120.3(3)
C6 C7 H7 119.9
C2 C7 H7 119.9
N1 C8 H8A 109.5
N1 C8 H8B 109.5
H8A C8 H8B 109.5
N1 C8 H8C 109.5
H8A C8 H8C 109.5
H8B C8 H8C 109.5
C10 C9 C14 120.7(2)
C10 C9 S1 119.33(19)
C14 C9 S1 120.0(2)
C11 C10 C9 119.0(2)
C11 C10 H10 120.5
C9 C10 H10 120.5
C12 C11 C10 121.5(2)
C12 C11 H11 119.3
C10 C11 H11 119.3
C11 C12 C13 118.4(2)
C11 C12 C15 121.0(3)
C13 C12 C15 120.6(3)
C14 C13 C12 121.4(2)
C14 C13 H13 119.3
C12 C13 H13 119.3
C13 C14 C9 118.9(2)
C13 C14 H14 120.5
C9 C14 H14 120.5
C12 C15 H15A 109.5
C12 C15 H15B 109.5
H15A C15 H15B 109.5
C12 C15 H15C 109.5
H15A C15 H15C 109.5
H15B C15 H15C 109.5

loop_
_geom_bond_atom_site_label_1
_geom_bond_atom_site_label_2
_geom_bond_distance
S1 O2 1.431(2)
S1 O3 1.4340(10)
S1 N1 1.655(3)
S1 C9 1.756(3)
O1 C1 1.223(3)
N1 N2 1.401(3)
N1 C8 1.461(4)
N2 C1 1.367(3)
N2 H2 0.8800
C1 C2 1.491(3)
C2 C3 1.387(4)
C2 C7 1.394(4)
C3 C4 1.388(4)
C3 H3 0.9500
C4 C5 1.381(4)
C4 H4 0.9500
C5 C6 1.386(4)
C5 H5 0.9500
C6 C7 1.385(4)
C6 H6 0.9500
C7 H7 0.9500
C8 H8A 0.9800
C8 H8B 0.9800
C8 H8C 0.9800
C9 C10 1.389(3)
C9 C14 1.392(4)
C10 C11 1.390(4)
C10 H10 0.9500
C11 C12 1.381(4)
C11 H11 0.9500
C12 C13 1.396(4)
C12 C15 1.505(4)
C13 C14 1.384(4)
C13 H13 0.9500
C14 H14 0.9500
C15 H15A 0.9800
C15 H15B 0.9800
C15 H15C 0.9800

loop_
_geom_hbond_atom_site_label_D
_geom_hbond_atom_site_label_H
_geom_hbond_atom_site_label_A
_geom_hbond_site_symmetry_A
_geom_hbond_distance_DH
_geom_hbond_distance_HA
_geom_hbond_distance_DA
_geom_hbond_angle_DHA
N2 H2 O1 4_455 0.88 2.13 2.879(3) 143

loop_
_geom_torsion_atom_site_label_1
_geom_torsion_atom_site_label_2
_geom_torsion_atom_site_label_3
_geom_torsion_atom_site_label_4
_geom_torsion
O2 S1 N1 N2 37.5(2)
O3 S1 N1 N2 165.99(17)
C9 S1 N1 N2 -79.27(19)
O2 S1 N1 C8 178.6(2)
O3 S1 N1 C8 -52.9(2)
C9 S1 N1 C8 61.8(2)
C8 N1 N2 C1 102.8(3)
S1 N1 N2 C1 -114.1(2)
N1 N2 C1 O1 2.2(4)
N1 N2 C1 C2 -177.2(2)
O1 C1 C2 C3 -22.0(4)
N2 C1 C2 C3 157.4(3)
O1 C1 C2 C7 158.5(3)
N2 C1 C2 C7 -22.1(4)
C7 C2 C3 C4 -0.4(4)
C1 C2 C3 C4 -179.9(3)
C2 C3 C4 C5 0.9(5)
C3 C4 C5 C6 -0.9(5)
C4 C5 C6 C7 0.4(5)
C5 C6 C7 C2 0.1(4)
C3 C2 C7 C6 -0.1(4)
C1 C2 C7 C6 179.4(3)
O2 S1 C9 C10 150.2(2)
O3 S1 C9 C10 18.4(3)
N1 S1 C9 C10 -94.4(2)
O2 S1 C9 C14 -27.8(3)
O3 S1 C9 C14 -159.6(2)
N1 S1 C9 C14 87.6(2)
C14 C9 C10 C11 3.5(4)
S1 C9 C10 C11 -174.5(2)
C9 C10 C11 C12 -1.5(5)
C10 C11 C12 C13 -1.2(4)
C10 C11 C12 C15 177.1(3)
C11 C12 C13 C14 1.9(4)
C15 C12 C13 C14 -176.4(3)
C12 C13 C14 C9 0.1(4)
C10 C9 C14 C13 -2.8(4)
S1 C9 C14 C13 175.1(2)

loop_
_cod_related_entry_id
_cod_related_entry_database
_cod_related_entry_code
1 ChemSpider 21127904
